data_8104459
loop_
_publ_author_name
'Somer, M.'
'Peters, K.'
'Thiery, D.'
'Hartweg, M.'
'Walz, L.'
'von Schnering, H.G.'

_publ_section_title
;
 Crystal structure of cesium di-mue-phosphido-bis(phosphidogallate)
;
_journal_name_full 'Zeitschrift fuer Kristallographie (149,1979-)'
_journal_page_first 287
_journal_page_last 288
_journal_volume 193
_journal_year 1990
_chemical_formula_sum 'Cs6 Ga2 P4'
_chemical_name_systematic 'Cs6 (P2 (Ga P)2)'
_space_group_IT_number 14
_symmetry_space_group_name_Hall '-P 2ybc'
_symmetry_space_group_name_H-M 'P 1 21/c 1'
_cell_angle_alpha 90
_cell_angle_beta 99.64
_cell_angle_gamma 90
_cell_formula_units_Z 4
_cell_length_a 11.173
_cell_length_b 8.661
_cell_length_c 18.939
_cell_volume 1806.836
_citation_journal_id_ASTM ZEKRDZ
_cod_data_source_file Somer_ZEKRDZ_1990_1412.cif
_cod_data_source_block Cs6Ga2P4
_cod_database_code 8104459

loop_
_symmetry_equiv_pos_as_xyz
x,y,z
-x,y+1/2,-z+1/2
-x,-y,-z
x,-y-1/2,z-1/2

loop_
_atom_site_label
_atom_site_type_symbol
_atom_site_fract_x
_atom_site_fract_y
_atom_site_fract_z
_atom_site_occupancy
_atom_site_U_iso_or_equiv
Cs4 Cs+1 0.26172 -0.41249 0.42234 1 0.0
Cs5 Cs+1 0.07999 -0.05054 0.24365 1 0.0
Cs1 Cs+1 0.37768 0.07049 0.11172 1 0.0
P4 P-3 0.40106 -0.13933 0.31112 1 0.0
P3 P-3 0.49345 0.20034 0.46919 1 0.0
Ga1 Ga+3 0.04607 0.11829 0.05561 1 0.0
Cs6 Cs+1 0.35915 0.26059 0.29128 1 0.0
P1 P-3 0.10455 0.29454 0.14056 1 0.0
P2 P-3 -0.046 0.15298 -0.06394 1 0.0
Cs2 Cs+1 0.28964 0.62277 0.16081 1 0.0
Cs3 Cs+1 0.1533 0.47507 -0.03203 1 0.0
Ga2 Ga+3 0.46218 -0.05519 0.42428 1 0.0
